data_2232130
loop_
_publ_author_name
'Johnston, Dean H.'
'Taylor, Colin R.'

_publ_section_title
;
 4-Nitro-<i>N</i>-(3-nitrophenyl)benzamide
;
_journal_coeditor_code ZL2389
_journal_issue 10
_journal_name_full 'Acta Crystallographica Section E'
_journal_page_first o2735
_journal_paper_doi 10.1107/S1600536811038062
_journal_volume 67
_journal_year 2011
_chemical_formula_iupac 'C13 H9 N3 O5'
_chemical_formula_moiety 'C13 H9 N3 O5'
_chemical_formula_sum 'C13 H9 N3 O5'
_chemical_formula_weight 287.23
_chemical_melting_point 502
_chemical_name_common 4-nitro-N-(3-nitrophenyl)benzamide
_chemical_name_systematic
;
4-Nitro-<i>N</i>-(3-nitrophenyl)benzamide
;
_space_group_crystal_system monoclinic
_space_group_IT_number 4
_space_group_name_Hall 'P 2yb'
_space_group_name_H-M_alt 'P 1 21 1'
_symmetry_cell_setting monoclinic
_symmetry_space_group_name_Hall 'P 2yb'
_symmetry_space_group_name_H-M 'P 1 21 1'
_atom_sites_solution_hydrogens difmap
_atom_sites_solution_primary direct
_atom_sites_solution_secondary difmap
_audit_creation_method 'APEX2 v2011.4-1'
_cell_angle_alpha 90
_cell_angle_beta 90.294(11)
_cell_angle_gamma 90
_cell_formula_units_Z 2
_cell_length_a 3.8878(6)
_cell_length_b 21.686(3)
_cell_length_c 7.3919(11)
_cell_measurement_reflns_used 1373
_cell_measurement_temperature 200.(2)
_cell_measurement_theta_max 24.5699
_cell_measurement_theta_min 2.7556
_cell_volume 623.21(16)
_computing_cell_refinement 'SAINT (Bruker, 2009)'
_computing_data_collection 'APEX2 and GIS (Bruker, 2009)'
_computing_data_reduction 'SAINT (Bruker, 2009)'
_computing_molecular_graphics
;
PLATON (Spek, 2009), Mercury (Macrae <i>et al.</i>, 2008), and
POV-Ray (Cason,
2004)
;
_computing_publication_material 'publCIF (Westrip, 2010)'
_computing_structure_refinement
;
SHELXL97 (Sheldrick, 2008) and OLEX2 (Dolomanov <i>et al.</i>,
2009)
;
_computing_structure_solution 'SHELXS97 (Sheldrick, 2008)'
_diffrn_ambient_temperature 200(2)
_diffrn_detector_area_resol_mean 8.3330
_diffrn_measured_fraction_theta_full 0.993
_diffrn_measured_fraction_theta_max 0.993
_diffrn_measurement_device_type 'Bruker SMART X2S benchtop diffractometer'
_diffrn_measurement_method '\w scans'
_diffrn_radiation_monochromator 'doubly curved silicon crystal'
_diffrn_radiation_source 'fine-focus sealed tube'
_diffrn_radiation_type MoK\a
_diffrn_radiation_wavelength 0.71073
_diffrn_reflns_av_R_equivalents 0.0321
_diffrn_reflns_av_sigmaI/netI 0.0336
_diffrn_reflns_limit_h_max 3
_diffrn_reflns_limit_h_min -4
_diffrn_reflns_limit_k_max 25
_diffrn_reflns_limit_k_min -25
_diffrn_reflns_limit_l_max 8
_diffrn_reflns_limit_l_min -8
_diffrn_reflns_number 3940
_diffrn_reflns_theta_full 25.13
_diffrn_reflns_theta_max 25.13
_diffrn_reflns_theta_min 2.76
_exptl_absorpt_coefficient_mu 0.121
_exptl_absorpt_correction_T_max 0.989
_exptl_absorpt_correction_T_min 0.737
_exptl_absorpt_correction_type multi-scan
_exptl_absorpt_process_details '(SADABS; Bruker, 2009)'
_exptl_crystal_colour 'clear colourless'
_exptl_crystal_density_diffrn 1.531
_exptl_crystal_density_method 'not measured'
_exptl_crystal_description block
_exptl_crystal_F_000 296
_exptl_crystal_size_max 0.450
_exptl_crystal_size_mid 0.200
_exptl_crystal_size_min 0.120
_refine_diff_density_max 0.126
_refine_diff_density_min -0.172
_refine_ls_extinction_method none
_refine_ls_goodness_of_fit_ref 1.066
_refine_ls_hydrogen_treatment constr
_refine_ls_matrix_type full
_refine_ls_number_parameters 190
_refine_ls_number_reflns 1136
_refine_ls_number_restraints 1
_refine_ls_restrained_S_all 1.065
_refine_ls_R_factor_all 0.0409
_refine_ls_R_factor_gt 0.0339
_refine_ls_shift/su_max 0.000
_refine_ls_shift/su_mean 0.000
_refine_ls_structure_factor_coef Fsqd
_refine_ls_weighting_details 'calc w=1/[\s^2^(Fo^2^)+(0.0460P)^2^+0.0480P] where P=(Fo^2^+2Fc^2^)/3'
_refine_ls_weighting_scheme calc
_refine_ls_wR_factor_gt 0.0780
_refine_ls_wR_factor_ref 0.0831
_reflns_number_gt 1008
_reflns_number_total 1136
_reflns_threshold_expression >2\s(I)
_cod_data_source_file zl2389.cif
_cod_data_source_block I
_cod_original_cell_volume 623.20(16)
_cod_original_sg_symbol_H-M 'P 21'
_cod_database_code 2232130
_cod_database_fobs_code 2232130

loop_
_space_group_symop_operation_xyz
'x, y, z'
'-x, y+1/2, -z'

loop_
_atom_site_type_symbol
_atom_site_label
_atom_site_fract_x
_atom_site_fract_y
_atom_site_fract_z
_atom_site_U_iso_or_equiv
_atom_site_adp_type
_atom_site_calc_flag
_atom_site_refinement_flags
_atom_site_occupancy
_atom_site_symmetry_multiplicity
C C1 0.5757(8) 0.50143(14) 0.7761(4) 0.0293(7) Uani d . 1 1
C C2 0.4065(8) 0.55485(16) 0.8360(4) 0.0342(8) Uani d . 1 1
H H2 0.3754 0.5616 0.9618 0.041 Uiso calc R 1 1
C C3 0.2833(8) 0.59829(15) 0.7109(4) 0.0335(7) Uani d . 1 1
H H3 0.1647 0.6342 0.7499 0.040 Uiso calc R 1 1
C C4 0.3402(8) 0.58731(15) 0.5270(4) 0.0305(7) Uani d . 1 1
C C5 0.5099(8) 0.53518(14) 0.4631(4) 0.0324(7) Uani d . 1 1
H H5 0.5439 0.5292 0.3372 0.039 Uiso calc R 1 1
C C6 0.6291(8) 0.49190(14) 0.5889(4) 0.0310(7) Uani d . 1 1
H H6 0.7462 0.4560 0.5487 0.037 Uiso calc R 1 1
N N1 0.2079(8) 0.63348(12) 0.3938(4) 0.0376(7) Uani d . 1 1
O O1 0.3012(8) 0.62833(13) 0.2344(3) 0.0634(9) Uani d . 1 1
O O2 0.0141(7) 0.67441(11) 0.4478(3) 0.0505(7) Uani d . 1 1
C C7 0.7131(8) 0.45847(15) 0.9221(4) 0.0331(7) Uani d . 1 1
O O3 0.7597(8) 0.47773(12) 1.0776(3) 0.0533(7) Uani d . 1 1
N N2 0.7873(7) 0.39887(12) 0.8706(3) 0.0333(6) Uani d . 1 1
H H2N 0.7336 0.3889 0.7585 0.040 Uiso calc R 1 1
C C8 0.9407(8) 0.35147(14) 0.9776(4) 0.0288(7) Uani d . 1 1
C C9 1.0551(8) 0.36141(15) 1.1561(4) 0.0300(7) Uani d . 1 1
H H9 1.0295 0.4004 1.2133 0.036 Uiso calc R 1 1
C C10 1.2070(8) 0.31193(15) 1.2457(4) 0.0293(7) Uani d . 1 1
C C11 1.2552(8) 0.25372(14) 1.1709(4) 0.0317(7) Uani d . 1 1
H H11 1.3622 0.2214 1.2371 0.038 Uiso calc R 1 1
C C12 1.1382(9) 0.24514(16) 0.9931(4) 0.0352(8) Uani d . 1 1
H H12 1.1654 0.2061 0.9368 0.042 Uiso calc R 1 1
C C13 0.9830(8) 0.29302(14) 0.8981(4) 0.0318(7) Uani d . 1 1
H H13 0.9045 0.2862 0.7778 0.038 Uiso calc R 1 1
N N3 1.3347(7) 0.32240(13) 1.4340(3) 0.0344(6) Uani d . 1 1
O O4 1.2424(7) 0.36973(11) 1.5145(3) 0.0508(7) Uani d . 1 1
O O5 1.5281(7) 0.28377(13) 1.5016(3) 0.0543(8) Uani d . 1 1

loop_
_atom_site_aniso_label
_atom_site_aniso_U_11
_atom_site_aniso_U_22
_atom_site_aniso_U_33
_atom_site_aniso_U_12
_atom_site_aniso_U_13
_atom_site_aniso_U_23
C1 0.0323(17) 0.0299(17) 0.0255(14) -0.0032(15) -0.0023(13) 0.0021(12)
C2 0.0383(18) 0.0392(19) 0.0253(14) 0.0005(16) 0.0027(13) -0.0022(13)
C3 0.0303(17) 0.0330(18) 0.0371(17) 0.0016(15) 0.0012(13) -0.0011(14)
C4 0.0320(16) 0.0287(17) 0.0308(16) -0.0020(14) -0.0026(12) 0.0035(13)
C5 0.0403(18) 0.0312(18) 0.0257(15) -0.0023(15) -0.0015(13) -0.0001(13)
C6 0.0346(18) 0.0283(17) 0.0301(15) 0.0007(14) 0.0000(13) -0.0031(12)
N1 0.0463(18) 0.0298(15) 0.0367(15) 0.0001(14) -0.0049(13) 0.0033(13)
O1 0.099(2) 0.0583(19) 0.0333(14) 0.0236(17) 0.0009(14) 0.0090(13)
O2 0.0610(17) 0.0369(15) 0.0537(15) 0.0135(14) 0.0044(13) 0.0066(12)
C7 0.0341(18) 0.037(2) 0.0277(16) 0.0001(15) 0.0005(13) -0.0016(13)
O3 0.085(2) 0.0503(15) 0.0244(12) 0.0198(15) -0.0099(12) -0.0062(11)
N2 0.0453(16) 0.0324(15) 0.0220(12) -0.0026(13) -0.0077(11) 0.0010(11)
C8 0.0286(17) 0.0346(18) 0.0233(14) -0.0032(14) 0.0019(12) 0.0037(12)
C9 0.0314(17) 0.0344(18) 0.0240(15) -0.0012(14) -0.0021(12) 0.0000(13)
C10 0.0269(17) 0.0427(18) 0.0182(12) -0.0047(14) -0.0033(12) 0.0011(13)
C11 0.0304(17) 0.0335(19) 0.0312(16) 0.0005(15) -0.0003(13) 0.0033(14)
C12 0.0384(19) 0.0336(18) 0.0337(16) 0.0003(15) 0.0013(14) -0.0027(14)
C13 0.0346(18) 0.0376(18) 0.0232(14) -0.0045(15) -0.0032(13) -0.0017(13)
N3 0.0336(15) 0.0445(18) 0.0251(12) -0.0069(14) -0.0066(11) 0.0053(13)
O4 0.0796(19) 0.0431(15) 0.0297(12) -0.0025(14) -0.0110(12) -0.0067(11)
O5 0.0541(16) 0.0731(19) 0.0356(12) 0.0159(15) -0.0163(11) 0.0044(13)

loop_
_atom_type_symbol
_atom_type_description
_atom_type_scat_dispersion_real
_atom_type_scat_dispersion_imag
_atom_type_scat_source
C C 0.0033 0.0016 'International Tables Vol C Tables 4.2.6.8 and 6.1.1.4'
H H 0.0000 0.0000 'International Tables Vol C Tables 4.2.6.8 and 6.1.1.4'
N N 0.0061 0.0033 'International Tables Vol C Tables 4.2.6.8 and 6.1.1.4'
O O 0.0106 0.0060 'International Tables Vol C Tables 4.2.6.8 and 6.1.1.4'

loop_
_geom_angle_atom_site_label_1
_geom_angle_atom_site_label_2
_geom_angle_atom_site_label_3
_geom_angle
C2 C1 C6 120.0(3)
C2 C1 C7 116.4(2)
C6 C1 C7 123.5(3)
C3 C2 C1 120.3(3)
C3 C2 H2 119.8
C1 C2 H2 119.8
C4 C3 C2 118.1(3)
C4 C3 H3 120.9
C2 C3 H3 120.9
C5 C4 C3 123.0(3)
C5 C4 N1 118.9(2)
C3 C4 N1 118.1(3)
C4 C5 C6 118.4(3)
C4 C5 H5 120.8
C6 C5 H5 120.8
C5 C6 C1 120.2(3)
C5 C6 H6 119.9
C1 C6 H6 119.9
O2 N1 O1 123.7(3)
O2 N1 C4 118.6(3)
O1 N1 C4 117.7(3)
O3 C7 N2 123.0(3)
O3 C7 C1 120.2(3)
N2 C7 C1 116.8(3)
C7 N2 C8 127.6(3)
C7 N2 H2N 116.2
C8 N2 H2N 116.2
C13 C8 C9 119.5(3)
C13 C8 N2 117.9(2)
C9 C8 N2 122.6(3)
C10 C9 C8 117.4(3)
C10 C9 H9 121.3
C8 C9 H9 121.3
C9 C10 C11 124.7(2)
C9 C10 N3 117.7(3)
C11 C10 N3 117.6(3)
C10 C11 C12 116.7(3)
C10 C11 H11 121.6
C12 C11 H11 121.6
C13 C12 C11 120.9(3)
C13 C12 H12 119.6
C11 C12 H12 119.6
C12 C13 C8 120.9(3)
C12 C13 H13 119.6
C8 C13 H13 119.6
O5 N3 O4 123.1(3)
O5 N3 C10 118.4(3)
O4 N3 C10 118.5(3)

loop_
_geom_bond_atom_site_label_1
_geom_bond_atom_site_label_2
_geom_bond_distance
C1 C2 1.405(5)
C1 C6 1.415(4)
C1 C7 1.520(4)
C2 C3 1.403(4)
C2 H2 0.9500
C3 C4 1.399(4)
C3 H3 0.9500
C4 C5 1.393(4)
C4 N1 1.494(4)
C5 C6 1.398(4)
C5 H5 0.9500
C6 H6 0.9500
N1 O2 1.232(4)
N1 O1 1.240(4)
C7 O3 1.235(4)
C7 N2 1.378(4)
N2 C8 1.426(4)
N2 H2N 0.8800
C8 C13 1.407(4)
C8 C9 1.407(4)
C9 C10 1.391(4)
C9 H9 0.9500
C10 C11 1.391(4)
C10 N3 1.493(4)
C11 C12 1.401(4)
C11 H11 0.9500
C12 C13 1.390(4)
C12 H12 0.9500
C13 H13 0.9500
N3 O5 1.230(3)
N3 O4 1.240(4)

loop_
_geom_hbond_atom_site_label_D
_geom_hbond_atom_site_label_H
_geom_hbond_atom_site_label_A
_geom_hbond_site_symmetry_A
_geom_hbond_distance_DH
_geom_hbond_distance_HA
_geom_hbond_distance_DA
_geom_hbond_angle_DHA
C2 H2 O1 1_556 0.95 2.50 3.375(4) 153.4
C5 H5 O3 1_554 0.95 2.38 3.263(4) 155.1
C13 H13 O5 1_454 0.95 2.51 3.421(4) 161.6

loop_
_geom_torsion_atom_site_label_1
_geom_torsion_atom_site_label_2
_geom_torsion_atom_site_label_3
_geom_torsion_atom_site_label_4
_geom_torsion
C6 C1 C2 C3 1.4(4)
C7 C1 C2 C3 177.5(3)
C1 C2 C3 C4 -1.2(5)
C2 C3 C4 C5 0.6(5)
C2 C3 C4 N1 179.8(3)
C3 C4 C5 C6 -0.1(5)
N1 C4 C5 C6 -179.3(3)
C4 C5 C6 C1 0.2(5)
C2 C1 C6 C5 -0.8(5)
C7 C1 C6 C5 -176.7(3)
C5 C4 N1 O2 169.1(3)
C3 C4 N1 O2 -10.1(4)
C5 C4 N1 O1 -11.0(4)
C3 C4 N1 O1 169.8(3)
C2 C1 C7 O3 -19.7(5)
C6 C1 C7 O3 156.3(3)
C2 C1 C7 N2 161.6(3)
C6 C1 C7 N2 -22.4(4)
O3 C7 N2 C8 -3.5(5)
C1 C7 N2 C8 175.1(3)
C7 N2 C8 C13 178.0(3)
C7 N2 C8 C9 -3.1(5)
C13 C8 C9 C10 0.1(4)
N2 C8 C9 C10 -178.7(3)
C8 C9 C10 C11 0.4(4)
C8 C9 C10 N3 178.9(3)
C9 C10 C11 C12 -0.5(4)
N3 C10 C11 C12 -179.0(3)
C10 C11 C12 C13 0.2(5)
C11 C12 C13 C8 0.3(5)
C9 C8 C13 C12 -0.4(5)
N2 C8 C13 C12 178.4(3)
C9 C10 N3 O5 -165.8(3)
C11 C10 N3 O5 12.8(4)
C9 C10 N3 O4 13.9(4)
C11 C10 N3 O4 -167.5(3)
